data_2209313
loop_
_publ_author_name
'Xiao-Xiao Li'
'Yu-Ping Wei'
'Ye-Fei Nan'
'Chang-Hua Hua'
'Liang-Dong Sun'

_publ_section_title
;
 1-[2-(4-Hydroxyphenyl)-4,6-dimethoxy-1-benzofuran-3-yl]ethanone
;
_journal_coeditor_code SJ2057
_journal_issue 6
_journal_name_full 'Acta Crystallographica Section E'
_journal_page_first o2385
_journal_page_last o2386
_journal_paper_doi 10.1107/S160053680601734X
_journal_volume 62
_journal_year 2006
_chemical_formula_iupac 'C18 H16 O5'
_chemical_formula_moiety 'C18 H16 O5'
_chemical_formula_sum 'C18 H16 O5'
_chemical_formula_weight 312.32
_chemical_melting_point 446
_chemical_name_systematic
;
1-[4,6-Dimethoxy-2-(4-hydroxyphenyl)-1-benzofuran-3-yl]ethanone
;
_space_group_IT_number 14
_symmetry_cell_setting monoclinic
_symmetry_space_group_name_Hall '-P 2yab'
_symmetry_space_group_name_H-M 'P 1 21/a 1'
_atom_sites_solution_hydrogens geom
_atom_sites_solution_primary direct
_atom_sites_solution_secondary difmap
_cell_angle_alpha 90.0000
_cell_angle_beta 105.781(7)
_cell_angle_gamma 90.0000
_cell_formula_units_Z 4
_cell_length_a 7.8442(12)
_cell_length_b 18.365(3)
_cell_length_c 10.7516(18)
_cell_measurement_reflns_used 2508
_cell_measurement_temperature 294(2)
_cell_measurement_theta_max 27.5
_cell_measurement_theta_min 3.1
_cell_volume 1490.5(4)
_computing_cell_refinement CrystalClear
_computing_data_collection
;
CrystalClear (Molecular Structure Corporation & Rigaku, 1999)
;
_computing_data_reduction
;
CrystalStructure (Rigaku/MSC, 2005)
;
_computing_molecular_graphics 'SHELXTL (Bruker, 1997)'
_computing_publication_material CrystalStructure
_computing_structure_refinement 'SHELXL97 (Sheldrick, 1997)'
_computing_structure_solution 'SHELXS97 (Sheldrick, 1990)'
_diffrn_ambient_temperature 294(2)
_diffrn_detector_area_resol_mean 7.31
_diffrn_measured_fraction_theta_full 0.985
_diffrn_measured_fraction_theta_max 0.985
_diffrn_measurement_device_type 'Rigaku Saturn'
_diffrn_measurement_method \w
_diffrn_radiation_monochromator graphite
_diffrn_radiation_source 'fine-focus sealed tube'
_diffrn_radiation_type MoK\a
_diffrn_radiation_wavelength 0.71070
_diffrn_reflns_av_R_equivalents 0.0609
_diffrn_reflns_av_sigmaI/netI 0.0535
_diffrn_reflns_limit_h_max 10
_diffrn_reflns_limit_h_min -10
_diffrn_reflns_limit_k_max 23
_diffrn_reflns_limit_k_min -16
_diffrn_reflns_limit_l_max 13
_diffrn_reflns_limit_l_min -12
_diffrn_reflns_number 9260
_diffrn_reflns_theta_full 27.45
_diffrn_reflns_theta_max 27.45
_diffrn_reflns_theta_min 3.08
_diffrn_standards_number 0
_exptl_absorpt_coefficient_mu 0.102
_exptl_absorpt_correction_T_max 0.9799
_exptl_absorpt_correction_T_min 0.9740
_exptl_absorpt_correction_type multi-scan
_exptl_absorpt_process_details '(REQAB; Jacobson, 1998)'
_exptl_crystal_colour colorless
_exptl_crystal_density_diffrn 1.392
_exptl_crystal_density_method 'not measured'
_exptl_crystal_description block
_exptl_crystal_F_000 656.00
_exptl_crystal_size_max 0.26
_exptl_crystal_size_mid 0.24
_exptl_crystal_size_min 0.20
_refine_diff_density_max 0.35
_refine_diff_density_min -0.30
_refine_ls_extinction_method none
_refine_ls_goodness_of_fit_ref 1.041
_refine_ls_hydrogen_treatment constr
_refine_ls_matrix_type full
_refine_ls_number_parameters 214
_refine_ls_number_reflns 3401
_refine_ls_number_restraints 0
_refine_ls_restrained_S_all 1.041
_refine_ls_R_factor_all 0.0709
_refine_ls_R_factor_gt 0.0480
_refine_ls_shift/su_max 0.000
_refine_ls_shift/su_mean 0.000
_refine_ls_structure_factor_coef Fsqd
_refine_ls_weighting_details 'calc w=1/[\s^2^(Fo^2^)+(0.0789P)^2^] where P=(Fo^2^+2Fc^2^)/3'
_refine_ls_weighting_scheme calc
_refine_ls_wR_factor_gt 0.1328
_refine_ls_wR_factor_ref 0.1471
_reflns_number_gt 2251
_reflns_number_total 3401
_reflns_threshold_expression I>2\s(I)
_cod_data_source_file sj2057.cif
_cod_data_source_block I
_cod_depositor_comments
;
The following automatic conversions were performed:
'_symmetry_cell_setting' value 'Monoclinic' changed to 'monoclinic'
according to '/home/saulius/struct/CIF-dictionaries/cif_core.dic'
dictionary named 'cif_core.dic' version 2.4.1 from 2010-06-29.

Automatic conversion script
Id: cif_fix_enum 1527 2010-12-29 10:47:43Z saulius 

The following automatic conversions were performed:

'_symmetry_cell_setting' value 'Monoclinic' changed to 'monoclinic'
according to /home/saulius/struct/CIF-dictionaries/cif_core.dic
dictionary named 'cif_core.dic' version 2.4.1 from 2010-06-29.

Automatic conversion script
Id: cif_fix_values 1715 2011-07-08 13:25:40Z adriana 
;
_cod_original_sg_symbol_H-M 'P 21/a'
_cod_database_code 2209313
_cod_database_fobs_code 2209313

loop_
_symmetry_equiv_pos_as_xyz
'x, y, z'
'-x+1/2, y+1/2, -z'
'-x, -y, -z'
'x-1/2, -y-1/2, z'

loop_
_atom_site_type_symbol
_atom_site_label
_atom_site_fract_x
_atom_site_fract_y
_atom_site_fract_z
_atom_site_U_iso_or_equiv
_atom_site_adp_type
_atom_site_calc_flag
_atom_site_refinement_flags
_atom_site_occupancy
O O1 0.06237(15) 0.34041(6) 0.09951(10) 0.0394(3) Uani d . 1
O O2 0.3160(2) 0.65123(7) 0.30923(16) 0.0601(4) Uani d . 1
H H2 0.378(4) 0.6507(15) 0.398(3) 0.112(11) Uiso d . 1
O O3 0.49617(18) 0.33356(8) 0.43245(13) 0.0602(4) Uani d . 1
O O4 -0.17940(19) 0.11923(7) -0.12270(13) 0.0592(4) Uani d . 1
O O5 0.27885(16) 0.11544(7) 0.26779(12) 0.0483(4) Uani d . 1
C C1 0.1902(2) 0.35238(9) 0.21353(16) 0.0365(4) Uani d . 1
C C2 0.2566(2) 0.28712(9) 0.27017(15) 0.0351(4) Uani d . 1
C C3 0.1613(2) 0.23011(9) 0.18406(15) 0.0344(4) Uani d . 1
C C4 0.0457(2) 0.26642(9) 0.08197(15) 0.0356(4) Uani d . 1
C C5 -0.0721(2) 0.23581(10) -0.02554(15) 0.0410(4) Uani d . 1
H H5 -0.1458 0.2637 -0.0905 0.049 Uiso calc R 1
C C6 -0.0712(2) 0.16098(10) -0.02834(16) 0.0415(4) Uani d . 1
C C7 0.0446(2) 0.12027(10) 0.06927(16) 0.0412(4) Uani d . 1
H H7 0.0428 0.0697 0.0634 0.049 Uiso calc R 1
C C8 0.1616(2) 0.15328(9) 0.17406(15) 0.0372(4) Uani d . 1
C C9 0.2198(2) 0.42969(9) 0.24337(15) 0.0366(4) Uani d . 1
C C10 0.2648(2) 0.45773(10) 0.36872(16) 0.0442(4) Uani d . 1
H H10 0.2742 0.4263 0.4380 0.053 Uiso calc R 1
C C11 0.2953(2) 0.53074(10) 0.39200(16) 0.0454(5) Uani d . 1
H H11 0.3250 0.5481 0.4764 0.054 Uiso calc R 1
C C12 0.2820(2) 0.57862(10) 0.29026(17) 0.0422(4) Uani d . 1
C C13 0.2297(2) 0.55274(10) 0.16481(17) 0.0473(5) Uani d . 1
H H13 0.2146 0.5849 0.0958 0.057 Uiso calc R 1
C C14 0.2000(2) 0.47933(10) 0.14195(16) 0.0424(4) Uani d . 1
H H14 0.1660 0.4625 0.0572 0.051 Uiso calc R 1
C C15 0.3968(2) 0.28167(10) 0.39254(16) 0.0397(4) Uani d . 1
C C16 0.4238(3) 0.21487(12) 0.4729(2) 0.0642(6) Uani d . 1
H H16A 0.5219 0.2219 0.5479 0.077 Uiso calc R 1
H H16B 0.4483 0.1746 0.4235 0.077 Uiso calc R 1
H H16C 0.3187 0.2048 0.4993 0.077 Uiso calc R 1
C C17 -0.2939(3) 0.15712(12) -0.2296(2) 0.0719(7) Uani d . 1
H H17A -0.3638 0.1226 -0.2891 0.086 Uiso calc R 1
H H17B -0.2239 0.1853 -0.2727 0.086 Uiso calc R 1
H H17C -0.3707 0.1889 -0.1988 0.086 Uiso calc R 1
C C18 0.2729(3) 0.03830(11) 0.26189(19) 0.0598(6) Uani d . 1
H H18A 0.3621 0.0186 0.3335 0.072 Uiso calc R 1
H H18B 0.2942 0.0223 0.1824 0.072 Uiso calc R 1
H H18C 0.1583 0.0218 0.2657 0.072 Uiso calc R 1

loop_
_atom_site_aniso_label
_atom_site_aniso_U_11
_atom_site_aniso_U_22
_atom_site_aniso_U_33
_atom_site_aniso_U_12
_atom_site_aniso_U_13
_atom_site_aniso_U_23
O1 0.0430(6) 0.0320(7) 0.0361(7) -0.0027(5) -0.0010(5) -0.0024(5)
O2 0.0837(10) 0.0306(7) 0.0554(9) -0.0051(7) 0.0009(8) -0.0048(6)
O3 0.0586(8) 0.0463(9) 0.0592(9) -0.0065(7) -0.0122(7) -0.0075(6)
O4 0.0719(9) 0.0381(8) 0.0496(8) -0.0084(7) -0.0138(7) -0.0059(6)
O5 0.0532(7) 0.0344(7) 0.0479(8) 0.0051(6) -0.0021(6) 0.0016(5)
C1 0.0376(8) 0.0362(10) 0.0322(9) -0.0031(7) 0.0034(7) -0.0030(7)
C2 0.0363(8) 0.0328(9) 0.0345(9) -0.0032(7) 0.0067(7) -0.0024(6)
C3 0.0327(8) 0.0336(9) 0.0358(9) -0.0041(7) 0.0073(7) -0.0023(7)
C4 0.0365(8) 0.0323(9) 0.0364(9) -0.0041(7) 0.0068(7) -0.0025(7)
C5 0.0436(9) 0.0378(10) 0.0352(9) -0.0026(7) 0.0000(7) -0.0020(7)
C6 0.0444(9) 0.0379(10) 0.0371(10) -0.0078(8) 0.0028(7) -0.0066(7)
C7 0.0470(9) 0.0296(9) 0.0439(10) -0.0030(7) 0.0070(8) -0.0028(7)
C8 0.0369(8) 0.0348(9) 0.0385(10) 0.0011(7) 0.0080(7) 0.0007(7)
C9 0.0366(8) 0.0336(9) 0.0362(9) -0.0011(7) 0.0043(7) -0.0033(7)
C10 0.0563(11) 0.0368(9) 0.0351(10) 0.0013(8) 0.0049(8) 0.0003(7)
C11 0.0550(10) 0.0401(10) 0.0346(9) 0.0010(8) 0.0013(8) -0.0079(8)
C12 0.0459(9) 0.0303(9) 0.0452(10) -0.0014(7) 0.0037(8) -0.0052(7)
C13 0.0615(11) 0.0375(10) 0.0395(10) 0.0011(9) 0.0081(8) 0.0037(8)
C14 0.0506(10) 0.0398(10) 0.0321(9) -0.0008(8) 0.0032(8) -0.0043(7)
C15 0.0366(8) 0.0391(10) 0.0398(10) -0.0004(7) 0.0043(7) -0.0071(7)
C16 0.0713(14) 0.0532(13) 0.0510(12) -0.0120(11) -0.0124(10) 0.0078(9)
C17 0.0864(16) 0.0539(14) 0.0505(13) -0.0052(12) -0.0238(11) -0.0052(10)
C18 0.0692(13) 0.0333(11) 0.0682(14) 0.0064(10) 0.0037(11) 0.0066(9)

loop_
_atom_type_symbol
_atom_type_description
_atom_type_scat_dispersion_real
_atom_type_scat_dispersion_imag
_atom_type_scat_source
C C 0.0033 0.0016 'International Tables Vol C Tables 4.2.6.8 and 6.1.1.4'
H H 0.0000 0.0000 'International Tables Vol C Tables 4.2.6.8 and 6.1.1.4'
O O 0.0106 0.0060 'International Tables Vol C Tables 4.2.6.8 and 6.1.1.4'

loop_
_geom_angle_atom_site_label_1
_geom_angle_atom_site_label_2
_geom_angle_atom_site_label_3
_geom_angle
_geom_angle_publ_flag
C4 O1 C1 107.45(12) ?
C12 O2 H2 99.6(17) ?
C6 O4 C17 116.78(16) ?
C8 O5 C18 118.10(14) ?
O1 C1 C2 110.54(14) yes
O1 C1 C9 112.66(14) yes
C2 C1 C9 136.80(16) yes
C1 C2 C3 106.02(14) ?
C1 C2 C15 123.65(15) ?
C3 C2 C15 130.33(15) ?
C4 C3 C8 115.64(14) ?
C4 C3 C2 105.55(15) ?
C8 C3 C2 138.70(15) ?
O1 C4 C5 122.15(15) ?
O1 C4 C3 110.44(13) ?
C5 C4 C3 127.41(17) ?
C6 C5 C4 114.65(15) ?
C6 C5 H5 122.7 ?
C4 C5 H5 122.7 ?
O4 C6 C5 124.83(16) ?
O4 C6 C7 113.67(17) ?
C5 C6 C7 121.50(15) ?
C8 C7 C6 121.79(17) ?
C8 C7 H7 119.1 ?
C6 C7 H7 119.1 ?
O5 C8 C7 123.06(16) ?
O5 C8 C3 117.99(14) ?
C7 C8 C3 118.94(15) ?
C10 C9 C14 117.27(16) ?
C10 C9 C1 123.66(15) ?
C14 C9 C1 119.06(14) ?
C11 C10 C9 121.48(16) ?
C11 C10 H10 119.3 ?
C9 C10 H10 119.3 ?
C10 C11 C12 120.27(16) ?
C10 C11 H11 119.9 ?
C12 C11 H11 119.9 ?
O2 C12 C13 118.41(17) ?
O2 C12 C11 122.19(16) ?
C13 C12 C11 119.39(17) ?
C14 C13 C12 120.05(17) ?
C14 C13 H13 120.0 ?
C12 C13 H13 120.0 ?
C13 C14 C9 121.42(16) ?
C13 C14 H14 119.3 ?
C9 C14 H14 119.3 ?
O3 C15 C2 120.49(17) ?
O3 C15 C16 117.42(17) ?
C2 C15 C16 122.10(15) ?
C15 C16 H16A 109.5 ?
C15 C16 H16B 109.5 ?
H16A C16 H16B 109.5 ?
C15 C16 H16C 109.5 ?
H16A C16 H16C 109.5 ?
H16B C16 H16C 109.5 ?
O4 C17 H17A 109.5 ?
O4 C17 H17B 109.5 ?
H17A C17 H17B 109.5 ?
O4 C17 H17C 109.5 ?
H17A C17 H17C 109.5 ?
H17B C17 H17C 109.5 ?
O5 C18 H18A 109.5 ?
O5 C18 H18B 109.5 ?
H18A C18 H18B 109.5 ?
O5 C18 H18C 109.5 ?
H18A C18 H18C 109.5 ?
H18B C18 H18C 109.5 ?

loop_
_geom_bond_atom_site_label_1
_geom_bond_atom_site_label_2
_geom_bond_distance
O1 C4 1.3732(19)
O1 C1 1.3742(19)
O2 C12 1.364(2)
O2 H2 0.94(3)
O3 C15 1.232(2)
O4 C6 1.367(2)
O4 C17 1.432(2)
O5 C8 1.357(2)
O5 C18 1.418(2)
C1 C2 1.380(2)
C1 C9 1.460(2)
C2 C3 1.461(2)
C2 C15 1.471(2)
C3 C4 1.389(2)
C3 C8 1.415(2)
C4 C5 1.388(2)
C5 C6 1.375(2)
C5 H5 0.9300
C6 C7 1.403(2)
C7 C8 1.384(2)
C7 H7 0.9300
C9 C10 1.396(2)
C9 C14 1.397(2)
C10 C11 1.373(2)
C10 H10 0.9300
C11 C12 1.385(3)
C11 H11 0.9300
C12 C13 1.383(2)
C13 C14 1.379(2)
C13 H13 0.9300
C14 H14 0.9300
C15 C16 1.482(3)
C16 H16A 0.9600
C16 H16B 0.9600
C16 H16C 0.9600
C17 H17A 0.9600
C17 H17B 0.9600
C17 H17C 0.9600
C18 H18A 0.9600
C18 H18B 0.9600
C18 H18C 0.9600

loop_
_geom_hbond_atom_site_label_D
_geom_hbond_atom_site_label_H
_geom_hbond_atom_site_label_A
_geom_hbond_site_symmetry_A
_geom_hbond_distance_DH
_geom_hbond_distance_HA
_geom_hbond_distance_DA
_geom_hbond_angle_DHA
_geom_hbond_publ_flag
O2 H2 O3 3_666 0.94(3) 1.85(3) 2.781(2) 170(3) yes

loop_
_geom_torsion_atom_site_label_1
_geom_torsion_atom_site_label_2
_geom_torsion_atom_site_label_3
_geom_torsion_atom_site_label_4
_geom_torsion
_geom_torsion_publ_flag
C4 O1 C1 C2 -0.05(17) ?
C4 O1 C1 C9 -179.78(12) yes
O1 C1 C2 C3 -0.17(18) ?
C9 C1 C2 C3 179.46(17) ?
O1 C1 C2 C15 179.30(14) ?
C9 C1 C2 C15 -1.1(3) ?
C1 C2 C3 C4 0.33(17) ?
C15 C2 C3 C4 -179.09(15) ?
C1 C2 C3 C8 176.29(18) ?
C15 C2 C3 C8 -3.1(3) ?
C1 O1 C4 C5 -179.37(15) ?
C1 O1 C4 C3 0.27(16) ?
C8 C3 C4 O1 -177.42(12) ?
C2 C3 C4 O1 -0.37(17) ?
C8 C3 C4 C5 2.2(2) ?
C2 C3 C4 C5 179.25(15) ?
O1 C4 C5 C6 179.63(14) ?
C3 C4 C5 C6 0.1(2) ?
C17 O4 C6 C5 3.9(3) ?
C17 O4 C6 C7 -176.34(18) ?
C4 C5 C6 O4 178.07(16) ?
C4 C5 C6 C7 -1.7(2) ?
O4 C6 C7 C8 -178.77(15) ?
C5 C6 C7 C8 1.0(3) ?
C18 O5 C8 C7 -4.1(2) ?
C18 O5 C8 C3 176.57(14) ?
C6 C7 C8 O5 -177.92(15) ?
C6 C7 C8 C3 1.4(2) ?
C4 C3 C8 O5 176.54(14) ?
C2 C3 C8 O5 0.9(3) ?
C4 C3 C8 C7 -2.8(2) ?
C2 C3 C8 C7 -178.48(17) ?
O1 C1 C9 C10 146.22(16) ?
C2 C1 C9 C10 -33.4(3) ?
O1 C1 C9 C14 -32.8(2) ?
C2 C1 C9 C14 147.61(19) ?
C14 C9 C10 C11 -2.5(3) ?
C1 C9 C10 C11 178.45(16) ?
C9 C10 C11 C12 -0.1(3) ?
C10 C11 C12 O2 -178.15(17) ?
C10 C11 C12 C13 3.0(3) ?
O2 C12 C13 C14 177.82(16) ?
C11 C12 C13 C14 -3.3(3) ?
C12 C13 C14 C9 0.7(3) ?
C10 C9 C14 C13 2.2(3) ?
C1 C9 C14 C13 -178.71(15) ?
C1 C2 C15 O3 -20.5(3) ?
C3 C2 C15 O3 158.83(17) ?
C1 C2 C15 C16 159.00(18) ?
C3 C2 C15 C16 -21.7(3) ?

loop_
_cod_related_entry_id
_cod_related_entry_database
_cod_related_entry_code
1 ChemSpider 21128108
